data_7227170
loop_
_publ_author_name
'Marson, C. M.'
'Richard, Jean-Alexandre'
'Promontorio, Rossella'

_publ_section_title
;
 Domino Michael-Aldol Annulations for the Stereocontrolled Synthesis of
 Bicyclo[3.3.1]nonane and Bicyclo[3.2.1]octane Derivatives
;
_journal_name_full 'RSC Adv.'
_journal_paper_doi 10.1039/C6RA23523A
_journal_year 2016
_chemical_formula_sum 'C13 H18 O3'
_chemical_formula_weight 222.27
_chemical_name_systematic 1,3,3,7-tetramethylbicyclo[3.3.1]nonane-2,6,9-trione
_space_group_crystal_system monoclinic
_space_group_IT_number 14
_space_group_name_Hall '-P 2yn'
_space_group_name_H-M_alt 'P 1 21/n 1'
_symmetry_space_group_name_Hall '-P 2yn'
_symmetry_space_group_name_H-M 'P 1 21/n 1'
_atom_sites_solution_hydrogens geom
_audit_update_record
;
2016-06-14 deposited with the CCDC.
2016-11-17 downloaded from the CCDC.
;
_cell_angle_alpha 90
_cell_angle_beta 100.150(2)
_cell_angle_gamma 90
_cell_formula_units_Z 8
_cell_length_a 12.6185(16)
_cell_length_b 6.4539(8)
_cell_length_c 28.975(4)
_cell_measurement_reflns_used 4832
_cell_measurement_temperature 103.(2)
_cell_measurement_theta_max 29.6159
_cell_measurement_theta_min 2.8567
_cell_volume 2322.8(5)
_computing_cell_refinement 'SAINT V8.37A (Bruker AXS Inc., 2015)'
_computing_data_collection 'APEX3 (Bruker AXS Inc., 2015)'
_computing_data_reduction 'SAINT V8.37A (Bruker AXS Inc., 2015)'
_computing_molecular_graphics 'XP (Bruker AXS Inc., 2015)'
_computing_publication_material 'APEX3 (Bruker AXS Inc., 2015)'
_computing_structure_refinement 'SHELXL-2014/7 (Sheldrick, 2014)'
_computing_structure_solution 'XS, VERSION 2013/1'
_diffrn_ambient_temperature 103.(2)
_diffrn_detector_area_resol_mean 8.3333
_diffrn_measured_fraction_theta_full 0.992
_diffrn_measured_fraction_theta_max 0.992
_diffrn_measurement_device_type 'CCD area detector'
_diffrn_measurement_method 'phi and omega scans'
_diffrn_radiation_monochromator graphite
_diffrn_radiation_type MoK\a
_diffrn_radiation_wavelength 0.71073
_diffrn_reflns_av_R_equivalents 0.0868
_diffrn_reflns_av_unetI/netI 0.0908
_diffrn_reflns_limit_h_max 13
_diffrn_reflns_limit_h_min -17
_diffrn_reflns_limit_k_max 8
_diffrn_reflns_limit_k_min -8
_diffrn_reflns_limit_l_max 40
_diffrn_reflns_limit_l_min -40
_diffrn_reflns_number 21935
_diffrn_reflns_theta_full 29.70
_diffrn_reflns_theta_max 29.70
_diffrn_reflns_theta_min 1.43
_diffrn_source 'fine-focus sealed tube'
_diffrn_source_type 'Bruker KappaCCD'
_exptl_absorpt_coefficient_mu 0.089
_exptl_absorpt_correction_T_max 0.99
_exptl_absorpt_correction_T_min 0.81
_exptl_absorpt_correction_type multi-scan
_exptl_absorpt_process_details
;
SADABS-2014/5 - Bruker AXS area detector scaling and absorption correction
;
_exptl_crystal_colour colourless
_exptl_crystal_density_diffrn 1.271
_exptl_crystal_density_method 'not measured'
_exptl_crystal_description block
_exptl_crystal_F_000 960
_exptl_crystal_size_max 0.420
_exptl_crystal_size_mid 0.220
_exptl_crystal_size_min 0.100
_refine_diff_density_max 0.447
_refine_diff_density_min -0.329
_refine_ls_extinction_method none
_refine_ls_goodness_of_fit_ref 1.029
_refine_ls_hydrogen_treatment constr
_refine_ls_matrix_type full
_refine_ls_number_parameters 297
_refine_ls_number_reflns 6533
_refine_ls_number_restraints 0
_refine_ls_restrained_S_all 1.029
_refine_ls_R_factor_all 0.0846
_refine_ls_R_factor_gt 0.0623
_refine_ls_shift/su_max 0.001
_refine_ls_shift/su_mean 0.000
_refine_ls_structure_factor_coef Fsqd
_refine_ls_weighting_details 'w=1/[\s^2^(Fo^2^)+(0.0843P)^2^+0.3771P] where P=(Fo^2^+2Fc^2^)/3'
_refine_ls_weighting_scheme calc
_refine_ls_wR_factor_gt 0.1622
_refine_ls_wR_factor_ref 0.1786
_reflns_number_gt 4743
_reflns_number_total 6533
_reflns_threshold_expression 'I > 2\s(I)'
_cod_data_source_file c6ra23523a2.cif
_cod_data_source_block ices7
_cod_depositor_comments
;
The following automatic conversions were performed:

'_exptl_absorpt_correction_type' value 'Multi-Scan' changed to
'multi-scan' according to
/usr/data/users/saulius/crontab/automatic-downloads/rss-feeds/RSC/lib/dictionaries/cif_core.dic
dictionary named 'cif_core.dic' version 2.4.2 from 2011-04-26.

Automatic conversion script
Id: cif_fix_values 4268 2015-11-12 08:31:59Z antanas 
;
_cod_database_code 7227170

loop_
_space_group_symop_operation_xyz
'x, y, z'
'-x+1/2, y+1/2, -z+1/2'
'-x, -y, -z'
'x-1/2, -y-1/2, z-1/2'

loop_
_atom_site_type_symbol
_atom_site_label
_atom_site_fract_x
_atom_site_fract_y
_atom_site_fract_z
_atom_site_U_iso_or_equiv
_atom_site_adp_type
_atom_site_calc_flag
_atom_site_refinement_flags_adp
_atom_site_refinement_flags_posn
_atom_site_occupancy
C C1 1.03027(11) 0.9962(2) 0.08830(5) 0.0135(3) Uani d . . 1
C C2 0.91030(11) 1.0361(2) 0.07301(5) 0.0144(3) Uani d . . 1
C C3 0.85744(11) 1.0727(2) 0.11667(5) 0.0141(3) Uani d . . 1
H H3A 0.7787 1.0537 0.1074 0.017 Uiso calc U R 1
H H3B 0.87 1.2186 0.1267 0.017 Uiso calc U R 1
C C4 0.89778(11) 0.9296(2) 0.15989(5) 0.0126(3) Uani d . . 1
H H4 0.8345 0.8698 0.1717 0.015 Uiso calc U R 1
C C5 0.96508(11) 1.0596(2) 0.19855(5) 0.0128(3) Uani d . . 1
C C6 1.07258(11) 1.1339(2) 0.18850(5) 0.0139(3) Uani d . . 1
H H6 1.0574 1.2392 0.1629 0.017 Uiso calc U R 1
C C7 1.13237(11) 0.9527(2) 0.16990(5) 0.0142(3) Uani d . . 1
H H7A 1.1547 0.8529 0.1957 0.017 Uiso calc U R 1
H H7B 1.1984 1.0068 0.1601 0.017 Uiso calc U R 1
C C8 1.06459(11) 0.8366(2) 0.12795(5) 0.0134(3) Uani d . . 1
C C9 0.96649(11) 0.7559(2) 0.14603(5) 0.0133(3) Uani d . . 1
C C10 0.86228(12) 0.8422(2) 0.04593(5) 0.0177(3) Uani d . . 1
H H10A 0.8944 0.8249 0.0177 0.027 Uiso calc U R 1
H H10B 0.7842 0.8589 0.0369 0.027 Uiso calc U R 1
H H10C 0.8778 0.7197 0.066 0.027 Uiso calc U R 1
C C11 0.89014(14) 1.2259(2) 0.04104(5) 0.0232(3) Uani d . . 1
H H11A 0.9287 1.3454 0.0567 0.035 Uiso calc U R 1
H H11B 0.8128 1.256 0.0342 0.035 Uiso calc U R 1
H H11C 0.916 1.1981 0.0117 0.035 Uiso calc U R 1
C C12 1.14031(13) 1.2396(2) 0.23061(5) 0.0207(3) Uani d . . 1
H H12A 1.1021 1.3618 0.2392 0.031 Uiso calc U R 1
H H12B 1.2094 1.2821 0.2226 0.031 Uiso calc U R 1
H H12C 1.153 1.1428 0.2571 0.031 Uiso calc U R 1
C C13 1.13006(13) 0.6625(3) 0.11095(6) 0.0229(3) Uani d . . 1
H H13A 1.1504 0.5616 0.1362 0.034 Uiso calc U R 1
H H13B 1.1952 0.7204 0.1018 0.034 Uiso calc U R 1
H H13C 1.0867 0.5939 0.0839 0.034 Uiso calc U R 1
C C14 0.53166(11) 0.3206(2) 0.08657(5) 0.0151(3) Uani d . . 1
C C15 0.41215(12) 0.2724(2) 0.07185(5) 0.0148(3) Uani d . . 1
C C16 0.35713(11) 0.2468(2) 0.11523(5) 0.0146(3) Uani d . . 1
H H16A 0.367 0.1016 0.1262 0.018 Uiso calc U R 1
H H16B 0.2789 0.2697 0.1052 0.018 Uiso calc U R 1
C C17 0.39761(11) 0.3925(2) 0.15770(5) 0.0128(3) Uani d . . 1
H H17 0.3344 0.4538 0.1693 0.015 Uiso calc U R 1
C C18 0.46459(11) 0.2641(2) 0.19678(5) 0.0127(3) Uani d . . 1
C C19 0.57213(11) 0.1882(2) 0.18699(5) 0.0132(3) Uani d . . 1
H H19 0.557 0.0822 0.1615 0.016 Uiso calc U R 1
C C20 0.63205(11) 0.3682(2) 0.16822(5) 0.0144(3) Uani d . . 1
H H20A 0.6984 0.3137 0.1588 0.017 Uiso calc U R 1
H H20B 0.6539 0.4692 0.1939 0.017 Uiso calc U R 1
C C21 0.56476(11) 0.4828(2) 0.12579(5) 0.0139(3) Uani d . . 1
C C22 0.46622(11) 0.5643(2) 0.14309(5) 0.0131(3) Uani d . . 1
C C23 0.36199(13) 0.4568(2) 0.04157(5) 0.0192(3) Uani d . . 1
H H23A 0.3689 0.5831 0.0606 0.029 Uiso calc U R 1
H H23B 0.2856 0.4287 0.0299 0.029 Uiso calc U R 1
H H23C 0.3996 0.4754 0.015 0.029 Uiso calc U R 1
C C24 0.39585(13) 0.0734(2) 0.04305(5) 0.0223(3) Uani d . . 1
H H24A 0.4208 0.0943 0.0132 0.033 Uiso calc U R 1
H H24B 0.3192 0.0372 0.0369 0.033 Uiso calc U R 1
H H24C 0.437 -0.0391 0.0605 0.033 Uiso calc U R 1
C C25 0.63955(12) 0.0835(2) 0.22936(5) 0.0202(3) Uani d . . 1
H H25A 0.6539 0.1822 0.2554 0.03 Uiso calc U R 1
H H25B 0.7079 0.0368 0.2213 0.03 Uiso calc U R 1
H H25C 0.6003 -0.036 0.2387 0.03 Uiso calc U R 1
C C26 0.63129(13) 0.6556(3) 0.10886(6) 0.0240(4) Uani d . . 1
H H26A 0.5893 0.7216 0.0811 0.036 Uiso calc U R 1
H H26B 0.6974 0.5971 0.1009 0.036 Uiso calc U R 1
H H26C 0.6498 0.7589 0.1338 0.036 Uiso calc U R 1
O O1 1.09870(9) 1.07941(18) 0.07015(4) 0.0234(3) Uani d . . 1
O O2 0.93081(9) 1.10021(17) 0.23394(3) 0.0198(2) Uani d . . 1
O O3 0.94673(9) 0.57402(15) 0.15044(4) 0.0202(2) Uani d . . 1
O O4 0.60001(9) 0.2422(2) 0.06782(4) 0.0267(3) Uani d . . 1
O O5 0.42986(9) 0.22410(17) 0.23212(3) 0.0201(2) Uani d . . 1
O O6 0.44557(9) 0.74665(16) 0.14610(4) 0.0207(3) Uani d . . 1

loop_
_atom_site_aniso_label
_atom_site_aniso_U_11
_atom_site_aniso_U_22
_atom_site_aniso_U_33
_atom_site_aniso_U_12
_atom_site_aniso_U_13
_atom_site_aniso_U_23
C1 0.0143(7) 0.0151(6) 0.0105(6) -0.0016(5) 0.0008(5) -0.0023(5)
C2 0.0138(7) 0.0144(7) 0.0141(6) 0.0000(5) 0.0000(5) 0.0011(5)
C3 0.0117(6) 0.0131(6) 0.0168(6) 0.0031(5) 0.0002(5) -0.0007(5)
C4 0.0103(6) 0.0138(6) 0.0138(6) -0.0009(5) 0.0023(5) -0.0004(5)
C5 0.0124(6) 0.0112(6) 0.0140(6) 0.0017(5) 0.0006(5) 0.0009(5)
C6 0.0134(7) 0.0137(6) 0.0144(6) -0.0014(5) 0.0016(5) -0.0004(5)
C7 0.0104(6) 0.0171(7) 0.0146(6) -0.0003(5) 0.0005(5) -0.0006(5)
C8 0.0105(6) 0.0143(6) 0.0151(6) 0.0022(5) 0.0016(5) -0.0017(5)
C9 0.0149(7) 0.0121(6) 0.0112(6) 0.0012(5) -0.0026(5) 0.0005(5)
C10 0.0178(7) 0.0189(7) 0.0149(6) -0.0022(6) -0.0016(6) -0.0021(5)
C11 0.0266(9) 0.0203(8) 0.0208(7) 0.0013(6) -0.0006(6) 0.0076(6)
C12 0.0202(8) 0.0232(8) 0.0179(7) -0.0057(6) 0.0007(6) -0.0051(6)
C13 0.0193(8) 0.0218(8) 0.0276(8) 0.0066(6) 0.0043(6) -0.0058(6)
C14 0.0138(7) 0.0186(7) 0.0128(6) 0.0029(5) 0.0019(5) 0.0037(5)
C15 0.0145(7) 0.0142(7) 0.0140(6) 0.0026(5) -0.0017(5) -0.0003(5)
C16 0.0110(6) 0.0136(7) 0.0180(7) -0.0022(5) -0.0005(5) 0.0005(5)
C17 0.0102(6) 0.0129(6) 0.0153(6) 0.0012(5) 0.0025(5) 0.0013(5)
C18 0.0135(7) 0.0099(6) 0.0142(6) -0.0014(5) 0.0013(5) -0.0003(5)
C19 0.0125(7) 0.0126(6) 0.0144(6) 0.0017(5) 0.0023(5) 0.0014(5)
C20 0.0107(6) 0.0177(7) 0.0143(6) 0.0006(5) 0.0011(5) 0.0006(5)
C21 0.0115(6) 0.0136(6) 0.0164(6) -0.0018(5) 0.0016(5) 0.0021(5)
C22 0.0138(7) 0.0118(6) 0.0126(6) 0.0000(5) -0.0011(5) 0.0007(5)
C23 0.0197(7) 0.0185(7) 0.0178(7) 0.0023(6) -0.0014(6) 0.0038(6)
C24 0.0259(8) 0.0183(7) 0.0194(7) 0.0039(6) -0.0051(6) -0.0049(6)
C25 0.0185(7) 0.0224(8) 0.0187(7) 0.0062(6) 0.0007(6) 0.0049(6)
C26 0.0191(8) 0.0222(8) 0.0309(8) -0.0053(6) 0.0050(7) 0.0093(7)
O1 0.0188(6) 0.0345(7) 0.0174(5) -0.0076(5) 0.0045(4) 0.0032(5)
O2 0.0210(6) 0.0227(6) 0.0167(5) 0.0004(4) 0.0063(4) -0.0040(4)
O3 0.0259(6) 0.0119(5) 0.0218(5) -0.0015(4) 0.0015(5) 0.0008(4)
O4 0.0194(6) 0.0410(7) 0.0206(6) 0.0077(5) 0.0059(5) -0.0047(5)
O5 0.0198(6) 0.0231(6) 0.0185(5) -0.0004(4) 0.0066(4) 0.0038(4)
O6 0.0253(6) 0.0119(5) 0.0236(5) 0.0014(4) 0.0007(5) -0.0002(4)

loop_
_atom_type_symbol
_atom_type_description
_atom_type_scat_dispersion_real
_atom_type_scat_dispersion_imag
_atom_type_scat_source
C C 0.0033 0.0016 'International Tables Vol C Tables 4.2.6.8 and 6.1.1.4'
H H 0.0000 0.0000 'International Tables Vol C Tables 4.2.6.8 and 6.1.1.4'
O O 0.0106 0.0060 'International Tables Vol C Tables 4.2.6.8 and 6.1.1.4'

loop_
_geom_angle_atom_site_label_1
_geom_angle_atom_site_label_2
_geom_angle_atom_site_label_3
_geom_angle
O1 C1 C2 123.11(13)
O1 C1 C8 119.31(13)
C2 C1 C8 117.56(11)
C1 C2 C11 111.24(12)
C1 C2 C10 106.98(11)
C11 C2 C10 109.45(12)
C1 C2 C3 109.71(11)
C11 C2 C3 108.84(12)
C10 C2 C3 110.61(11)
C2 C3 C4 115.91(11)
C9 C4 C5 109.28(11)
C9 C4 C3 110.18(10)
C5 C4 C3 108.76(11)
O2 C5 C6 124.09(13)
O2 C5 C4 120.25(12)
C6 C5 C4 115.65(11)
C5 C6 C12 112.53(11)
C5 C6 C7 109.74(11)
C12 C6 C7 112.36(12)
C6 C7 C8 113.88(11)
C9 C8 C13 112.28(12)
C9 C8 C1 110.24(11)
C13 C8 C1 110.30(11)
C9 C8 C7 105.43(10)
C13 C8 C7 110.70(12)
C1 C8 C7 107.69(11)
O3 C9 C4 123.46(13)
O3 C9 C8 124.35(13)
C4 C9 C8 112.15(11)
O4 C14 C15 122.52(13)
O4 C14 C21 119.45(13)
C15 C14 C21 117.98(11)
C14 C15 C24 110.86(12)
C14 C15 C23 106.69(12)
C24 C15 C23 109.59(12)
C14 C15 C16 110.95(11)
C24 C15 C16 108.53(12)
C23 C15 C16 110.22(11)
C15 C16 C17 116.38(11)
C22 C17 C18 109.57(11)
C22 C17 C16 110.16(11)
C18 C17 C16 108.54(11)
O5 C18 C19 123.96(13)
O5 C18 C17 120.39(12)
C19 C18 C17 115.61(11)
C18 C19 C25 112.58(11)
C18 C19 C20 109.54(11)
C25 C19 C20 112.40(12)
C19 C20 C21 113.93(11)
C22 C21 C26 112.48(12)
C22 C21 C14 110.29(11)
C26 C21 C14 110.51(11)
C22 C21 C20 105.63(10)
C26 C21 C20 110.30(12)
C14 C21 C20 107.39(11)
O6 C22 C17 123.41(13)
O6 C22 C21 124.10(13)
C17 C22 C21 112.47(11)

loop_
_geom_bond_atom_site_label_1
_geom_bond_atom_site_label_2
_geom_bond_distance
C1 O1 1.2128(16)
C1 C2 1.523(2)
C1 C8 1.5468(19)
C2 C11 1.530(2)
C2 C10 1.543(2)
C2 C3 1.5487(18)
C3 C4 1.5669(19)
C4 C9 1.5140(19)
C4 C5 1.5314(19)
C5 O2 1.2099(16)
C5 C6 1.5146(19)
C6 C12 1.522(2)
C6 C7 1.5395(19)
C7 C8 1.5506(19)
C8 C9 1.5187(19)
C8 C13 1.5267(19)
C9 O3 1.2113(17)
C14 O4 1.2083(17)
C14 C15 1.525(2)
C14 C21 1.547(2)
C15 C24 1.526(2)
C15 C23 1.546(2)
C15 C16 1.5481(19)
C16 C17 1.5617(19)
C17 C22 1.5122(18)
C17 C18 1.5314(19)
C18 O5 1.2106(16)
C18 C19 1.5158(19)
C19 C25 1.523(2)
C19 C20 1.5367(19)
C20 C21 1.5529(19)
C21 C22 1.5145(19)
C21 C26 1.5277(19)
C22 O6 1.2121(17)
